data_7244778
loop_
_publ_author_name
'Wu, Wei-Wei'
'Ruan, Ze-Yu'
'Shi, Chen-Guang'
'Mai, Jin-Tao'
'Cui, Wen'
'Ni, Zhao-Ping'
'Wu, Si-Guo'
'Tong, Ming-Liang'

_publ_section_title
;
 2D/3D spin crossover porous coordination polymers based on isomeric
 tetrapyridyl benzene ligands
;
_journal_name_full CrystEngComm
_journal_paper_doi 10.1039/D2CE00445C
_journal_year 2022
_chemical_formula_moiety 'C28 H18 B2 Fe N6, 2(O)'
_chemical_formula_sum 'C28 H28 B2 Fe N6 O2'
_chemical_formula_weight 558.03
_space_group_crystal_system orthorhombic
_space_group_IT_number 22
_space_group_name_Hall 'F 2 2'
_space_group_name_H-M_alt 'F 2 2 2'
_atom_sites_solution_hydrogens geom
_atom_sites_solution_primary dual
_audit_creation_date 2022-04-11
_audit_creation_method
;
Olex2 1.5
(compiled 2021.11.18 svn.ra9532c28 for OlexSys, GUI svn.r6429)
;
_audit_update_record
;
2022-04-13 deposited with the CCDC.	2022-04-14 downloaded from the CCDC.
;
_cell_angle_alpha 90
_cell_angle_beta 90
_cell_angle_gamma 90
_cell_formula_units_Z 4
_cell_length_a 10.7010(7)
_cell_length_b 15.5677(9)
_cell_length_c 18.8482(9)
_cell_measurement_reflns_used 5539
_cell_measurement_temperature 80(2)
_cell_measurement_theta_max 28.234
_cell_measurement_theta_min 2.550
_cell_volume 3139.9(3)
_computing_cell_refinement 'SAINT v8.37A (Bruker, 2015)'
_computing_data_reduction 'SAINT v8.37A (Bruker, 2015)'
_computing_molecular_graphics 'Olex2 1.5 (Dolomanov et al., 2009)'
_computing_publication_material 'Olex2 1.5 (Dolomanov et al., 2009)'
_computing_structure_refinement 'SHELXL 2018/3 (Sheldrick, 2015)'
_computing_structure_solution 'SHELXT 2014/5 (Sheldrick, 2014)'
_diffrn_ambient_temperature 80(2)
_diffrn_detector 'Bruker APEX2 area detector'
_diffrn_detector_area_resol_mean 7.9
_diffrn_detector_type 'CCD area detector'
_diffrn_measured_fraction_theta_full 0.988
_diffrn_measured_fraction_theta_max 0.990
_diffrn_measurement_device 'three-circle diffractometer'
_diffrn_measurement_device_type 'Bruker APEX-II CCD'
_diffrn_measurement_method '\f and \w scans'
_diffrn_radiation_monochromator 'mirror optics'
_diffrn_radiation_probe x-ray
_diffrn_radiation_type MoK\a
_diffrn_radiation_wavelength 0.71073
_diffrn_reflns_av_R_equivalents 0.0378
_diffrn_reflns_av_unetI/netI 0.0319
_diffrn_reflns_Laue_measured_fraction_full 0.988
_diffrn_reflns_Laue_measured_fraction_max 0.990
_diffrn_reflns_limit_h_max 13
_diffrn_reflns_limit_h_min -14
_diffrn_reflns_limit_k_max 20
_diffrn_reflns_limit_k_min -20
_diffrn_reflns_limit_l_max 25
_diffrn_reflns_limit_l_min -22
_diffrn_reflns_number 10371
_diffrn_reflns_point_group_measured_fraction_full 0.992
_diffrn_reflns_point_group_measured_fraction_max 0.992
_diffrn_reflns_theta_full 25.242
_diffrn_reflns_theta_max 28.336
_diffrn_reflns_theta_min 3.808
_diffrn_source 'microfocus sealed X-ray tube'
_diffrn_source_current 1.0
_diffrn_source_power 0.05
_diffrn_source_type 'Incoatec I\ms'
_diffrn_source_voltage 50.0
_diffrn_standards_number 0
_exptl_absorpt_coefficient_mu 0.513
_exptl_absorpt_correction_T_max 0.7457
_exptl_absorpt_correction_T_min 0.6444
_exptl_absorpt_correction_type multi-scan
_exptl_absorpt_process_details
;
SADABS-2014/5 (Bruker,2014/5) was used for absorption correction.
wR2(int) was 0.0826 before and 0.0532 after correction.
The Ratio of minimum to maximum transmission is 0.8642.
The \l/2 correction factor is Not present.
;
_exptl_crystal_colour 'clear light red'
_exptl_crystal_colour_lustre clear
_exptl_crystal_colour_modifier light
_exptl_crystal_colour_primary red
_exptl_crystal_density_diffrn 1.180
_exptl_crystal_description block
_exptl_crystal_F_000 1160
_exptl_crystal_size_max 0.206
_exptl_crystal_size_mid 0.177
_exptl_crystal_size_min 0.144
_refine_diff_density_max 0.524
_refine_diff_density_min -0.357
_refine_diff_density_rms 0.073
_refine_ls_abs_structure_details
;
 Refined as an inversion twin.
;
_refine_ls_abs_structure_Flack 0.31(3)
_refine_ls_extinction_method none
_refine_ls_goodness_of_fit_ref 1.080
_refine_ls_hydrogen_treatment constr
_refine_ls_matrix_type full
_refine_ls_number_parameters 100
_refine_ls_number_reflns 1971
_refine_ls_number_restraints 18
_refine_ls_restrained_S_all 1.100
_refine_ls_R_factor_all 0.0533
_refine_ls_R_factor_gt 0.0469
_refine_ls_shift/su_max 0.000
_refine_ls_shift/su_mean 0.000
_refine_ls_structure_factor_coef Fsqd
_refine_ls_weighting_details 'w=1/[\s^2^(Fo^2^)+(0.0801P)^2^+2.0679P] where P=(Fo^2^+2Fc^2^)/3'
_refine_ls_weighting_scheme calc
_refine_ls_wR_factor_gt 0.1179
_refine_ls_wR_factor_ref 0.1216
_reflns_Friedel_coverage 0.793
_reflns_Friedel_fraction_full 0.998
_reflns_Friedel_fraction_max 0.995
_reflns_number_gt 1798
_reflns_number_total 1971
_reflns_threshold_expression 'I > 2\s(I)'
_cod_data_source_file d2ce00445c2.cif
_cod_data_source_block 3_tpb_80K
_cod_database_code 7244778
_shelx_shelxl_version_number 2018/3
_shelx_space_group_comment
;
The symmetry employed for this shelxl refinement is uniquely defined
by the following loop, which should always be used as a source of
symmetry information in preference to the above space-group names.
They are only intended as comments.
;
_shelx_estimated_absorpt_t_max 0.930
_shelx_estimated_absorpt_t_min 0.902
_olex2_refinement_description
;
1. Twinned data refinement
 Scales: 0.69(4)
 0.31(4)
2. Fixed Uiso
 At 1.2 times of:
  All C(H) groups
3. Uiso/Uaniso restraints and constraints
Uanis(O2) \\sim Ueq: with sigma of 0.01 and sigma for terminal atoms of 0.02
Uanis(B1) \\sim Ueq: with sigma of 0.01 and sigma for terminal atoms of 0.02
Uanis(O1) \\sim Ueq: with sigma of 0.01 and sigma for terminal atoms of 0.02
Uanis(O1) = Uanis(O2)
4. Others
 Fixed Sof: O2(0.25) O1(0.25)
5.a Aromatic/amide H refined with riding coordinates:
 C6(H6), C5(H5), C4(H4), C2(H2), C8(H8)
;
_smtbx_masks_void_probe_radius 1.2
_smtbx_masks_void_truncation_radius 1.2
_olex2_submission_special_instructions 'No special instructions were received'

loop_
_space_group_symop_operation_xyz
'x, y, z'
'-x, -y, z'
'-x, y, -z'
'x, -y, -z'
'x, y+1/2, z+1/2'
'-x, -y+1/2, z+1/2'
'-x, y+1/2, -z+1/2'
'x, -y+1/2, -z+1/2'
'x+1/2, y, z+1/2'
'-x+1/2, -y, z+1/2'
'-x+1/2, y, -z+1/2'
'x+1/2, -y, -z+1/2'
'x+1/2, y+1/2, z'
'-x+1/2, -y+1/2, z'
'-x+1/2, y+1/2, -z'
'x+1/2, -y+1/2, -z'

loop_
_atom_site_label
_atom_site_type_symbol
_atom_site_fract_x
_atom_site_fract_y
_atom_site_fract_z
_atom_site_U_iso_or_equiv
_atom_site_adp_type
_atom_site_occupancy
_atom_site_site_symmetry_order
_atom_site_calc_flag
_atom_site_refinement_flags_posn
_atom_site_refinement_flags_adp
_atom_site_refinement_flags_occupancy
_atom_site_disorder_assembly
_atom_site_disorder_group
Fe1 Fe 0.000000 0.500000 0.000000 0.0278(3) Uani 1 4 d S T P . .
N1 N 0.000000 0.6309(2) 0.000000 0.0402(8) Uani 1 2 d S T P . .
N2 N 0.1416(3) 0.4925(3) 0.07920(13) 0.0360(7) Uani 1 1 d . . . . .
C1 C 0.000000 0.7050(3) 0.000000 0.0370(8) Uani 1 2 d S T P . .
C6 C 0.2357(5) 0.5487(3) 0.0816(2) 0.0543(11) Uani 1 1 d . . . . .
H6 H 0.233510 0.597321 0.051206 0.065 Uiso 1 1 calc R U . . .
C5 C 0.3355(6) 0.5386(4) 0.1265(4) 0.0829(19) Uani 1 1 d . . . . .
H5 H 0.402637 0.578494 0.125304 0.099 Uiso 1 1 calc R U . . .
C4 C 0.3386(5) 0.4699(3) 0.1737(3) 0.0639(14) Uani 1 1 d . . . . .
H4 H 0.403978 0.465051 0.207559 0.077 Uiso 1 1 calc R U . . .
C3 C 0.2456(3) 0.4094(2) 0.17059(18) 0.0379(8) Uani 1 1 d . . . . .
C2 C 0.1482(4) 0.4243(2) 0.12354(17) 0.0371(8) Uani 1 1 d . . . . .
H2 H 0.081670 0.383904 0.122416 0.045 Uiso 1 1 calc R U . . .
C7 C 0.2486(3) 0.3286(2) 0.21309(18) 0.0370(7) Uani 1 1 d . . . . .
C8 C 0.250000 0.250000 0.1766(3) 0.0398(11) Uani 1 2 d S T P . .
H8 H 0.250002 0.249999 0.126228 0.048 Uiso 1 2 calc R U P . .
B1 B 0.000000 0.8055(5) 0.000000 0.100(4) Uani 1 2 d S TU P . .
O2 O 0.408(3) 0.672(2) 0.2807(17) 0.145(8) Uani 0.25 1 d . U P A -2
O1 O 0.186(2) 0.7800(19) 0.2782(13) 0.145(8) Uani 0.25 1 d . U P B -1

loop_
_atom_site_aniso_label
_atom_site_aniso_U_11
_atom_site_aniso_U_22
_atom_site_aniso_U_33
_atom_site_aniso_U_23
_atom_site_aniso_U_13
_atom_site_aniso_U_12
Fe1 0.0441(5) 0.0205(4) 0.0186(3) 0.000 0.000 0.000
N1 0.054(2) 0.0329(17) 0.0332(16) 0.000 0.011(3) 0.000
N2 0.0470(15) 0.0335(16) 0.0276(11) -0.0032(14) 0.0053(9) -0.0071(17)
C1 0.042(2) 0.038(2) 0.0313(17) 0.000 0.005(3) 0.000
C6 0.068(3) 0.045(2) 0.051(2) 0.0096(18) -0.002(2) -0.022(2)
C5 0.068(3) 0.075(3) 0.106(4) 0.029(3) -0.022(3) -0.051(3)
C4 0.051(2) 0.075(3) 0.065(3) 0.021(2) -0.014(2) -0.024(2)
C3 0.0405(18) 0.0438(19) 0.0294(15) 0.0008(13) 0.0078(15) -0.0052(16)
C2 0.0497(19) 0.0384(18) 0.0232(14) -0.0032(12) 0.0044(14) -0.0121(15)
C7 0.0394(18) 0.0441(18) 0.0275(17) 0.0022(13) 0.0047(13) -0.0022(16)
C8 0.048(3) 0.047(3) 0.025(2) 0.000 0.000 -0.009(2)
B1 0.122(8) 0.032(3) 0.146(9) 0.000 -0.045(10) 0.000
O2 0.130(13) 0.145(15) 0.160(14) 0.057(10) -0.069(9) -0.075(10)
O1 0.130(13) 0.145(15) 0.160(14) 0.057(10) -0.069(9) -0.075(10)

loop_
_atom_type_symbol
_atom_type_description
_atom_type_scat_dispersion_real
_atom_type_scat_dispersion_imag
_atom_type_scat_source
C C 0.0033 0.0016 'International Tables Vol C Tables 4.2.6.8 and 6.1.1.4'
H H 0.0000 0.0000 'International Tables Vol C Tables 4.2.6.8 and 6.1.1.4'
B B 0.0013 0.0007 'International Tables Vol C Tables 4.2.6.8 and 6.1.1.4'
Fe Fe 0.3463 0.8444 'International Tables Vol C Tables 4.2.6.8 and 6.1.1.4'
N N 0.0061 0.0033 'International Tables Vol C Tables 4.2.6.8 and 6.1.1.4'
O O 0.0106 0.0060 'International Tables Vol C Tables 4.2.6.8 and 6.1.1.4'

loop_
_geom_angle_atom_site_label_1
_geom_angle_atom_site_label_2
_geom_angle_atom_site_label_3
_geom_angle
_geom_angle_site_symmetry_1
_geom_angle_site_symmetry_3
_geom_angle_publ_flag
N1 Fe1 N1 180.0 2_565 . ?
N1 Fe1 N2 86.84(12) . 2_565 ?
N1 Fe1 N2 86.84(12) . 4_565 ?
N1 Fe1 N2 93.16(12) . 3 ?
N1 Fe1 N2 93.16(12) 2_565 4_565 ?
N1 Fe1 N2 86.84(12) 2_565 3 ?
N1 Fe1 N2 86.84(12) 2_565 . ?
N1 Fe1 N2 93.16(12) 2_565 2_565 ?
N1 Fe1 N2 93.16(12) . . ?
N2 Fe1 N2 173.7(2) 4_565 2_565 ?
N2 Fe1 N2 89.33(14) 3 2_565 ?
N2 Fe1 N2 89.33(14) 4_565 . ?
N2 Fe1 N2 91.02(14) 3 4_565 ?
N2 Fe1 N2 173.7(2) 3 . ?
N2 Fe1 N2 91.02(14) 2_565 . ?
C1 N1 Fe1 180.0 . . ?
C6 N2 Fe1 121.6(3) . . ?
C6 N2 C2 117.0(3) . . ?
C2 N2 Fe1 120.9(3) . . ?
N1 C1 B1 180.0 . . ?
N2 C6 H6 118.9 . . ?
N2 C6 C5 122.2(4) . . ?
C5 C6 H6 118.9 . . ?
C6 C5 H5 120.0 . . ?
C6 C5 C4 120.1(4) . . ?
C4 C5 H5 120.0 . . ?
C5 C4 H4 120.6 . . ?
C3 C4 C5 118.9(4) . . ?
C3 C4 H4 120.6 . . ?
C4 C3 C2 117.2(4) . . ?
C4 C3 C7 122.7(4) . . ?
C2 C3 C7 120.0(3) . . ?
N2 C2 C3 124.4(3) . . ?
N2 C2 H2 117.8 . . ?
C3 C2 H2 117.8 . . ?
C7 C7 C3 122.50(19) 11 . ?
C7 C7 C8 119.3(2) 11 . ?
C8 C7 C3 118.2(3) . . ?
C7 C8 C7 121.4(4) 14 . ?
C7 C8 H8 119.3 14 . ?
C7 C8 H8 119.3 . . ?

loop_
_geom_bond_atom_site_label_1
_geom_bond_atom_site_label_2
_geom_bond_distance
_geom_bond_site_symmetry_2
_geom_bond_publ_flag
Fe1 N1 2.038(4) 2_565 ?
Fe1 N1 2.038(4) . ?
Fe1 N2 2.130(3) 2_565 ?
Fe1 N2 2.130(3) 4_565 ?
Fe1 N2 2.130(3) 3 ?
Fe1 N2 2.130(3) . ?
N1 C1 1.153(6) . ?
N2 C6 1.335(6) . ?
N2 C2 1.352(5) . ?
C1 B1 1.564(8) . ?
C6 H6 0.9500 . ?
C6 C5 1.371(8) . ?
C5 H5 0.9500 . ?
C5 C4 1.391(7) . ?
C4 H4 0.9500 . ?
C4 C3 1.371(6) . ?
C3 C2 1.388(5) . ?
C3 C7 1.492(5) . ?
C2 H2 0.9500 . ?
C7 C7 1.392(7) 11 ?
C7 C8 1.404(4) . ?
C8 H8 0.9500 . ?

loop_
_geom_torsion_atom_site_label_1
_geom_torsion_atom_site_label_2
_geom_torsion_atom_site_label_3
_geom_torsion_atom_site_label_4
_geom_torsion
_geom_torsion_site_symmetry_1
_geom_torsion_site_symmetry_2
_geom_torsion_site_symmetry_3
_geom_torsion_site_symmetry_4
_geom_torsion_publ_flag
Fe1 N2 C6 C5 -171.7(5) . . . . ?
Fe1 N2 C2 C3 171.9(3) . . . . ?
N2 C6 C5 C4 -2.8(10) . . . . ?
C6 N2 C2 C3 -0.1(5) . . . . ?
C6 C5 C4 C3 5.1(10) . . . . ?
C5 C4 C3 C2 -4.9(8) . . . . ?
C5 C4 C3 C7 172.8(5) . . . . ?
C4 C3 C2 N2 2.5(6) . . . . ?
C4 C3 C7 C7 60.5(7) . . . 11 ?
C4 C3 C7 C8 -118.8(4) . . . . ?
C3 C7 C8 C7 -179.3(4) . . . 14 ?
C2 N2 C6 C5 0.3(7) . . . . ?
C2 C3 C7 C7 -121.9(5) . . . 11 ?
C2 C3 C7 C8 58.8(4) . . . . ?
C7 C3 C2 N2 -175.2(3) . . . . ?
C7 C7 C8 C7 1.4(3) 11 . . 14 ?

loop_
_twin_individual_id
_twin_individual_mass_fraction_refined
1 0.69(4)
2 0.31(4)
